data_4113477
loop_
_publ_author_name
'Karel M. J. Brands'
'Joseph F. Payack'
'Jonathan D. Rosen'
'Todd D. Nelson'
'Alexander Candelario'
'Mark A. Huffman'
'Matthew M. Zhao'
'Jing Li'
'Bridgette Craig'
'Zhiguo J. Song'
'David M. Tschaen'
'Karl Hansen'
'Paul N. Devine'
'Philip J. Pye'
'Kai Rossen'
'Peter G. Dormer'
'Robert A. Reamer'
'Christopher J. Welch'
'David J. Mathre'
'Nancy N. Tsou'
'James M. McNamara'
'Paul J. Reider'

_publ_section_title
;
 Efficient Synthesis of NK1 Receptor Antagonist Aprepitant Using a
 Crystallization-Induced Diastereoselective Transformation
;
_journal_name_full 'Journal of the American Chemical Society'
_journal_page_first 2129
_journal_page_last 2135
_journal_paper_doi 10.1021/ja027458g
_journal_volume 125
_journal_year 2003
_chemical_formula_moiety 'C27 H22 F4 N1 O2'
_chemical_formula_sum 'C27 H22 F7 N O2'
_chemical_formula_weight 525.471
_space_group_IT_number 4
_symmetry_cell_setting monoclinic
_symmetry_space_group_name_Hall 'P 2yb'
_symmetry_space_group_name_H-M 'P 1 21 1'
_audit_creation_date 2002-07-02
_audit_creation_method 'cif4actac using braj099b.cif'
_cell_angle_alpha 90
_cell_angle_beta 100.326(7)
_cell_angle_gamma 90
_cell_formula_units_Z 2
_cell_length_a 11.547(1)
_cell_length_b 7.422(1)
_cell_length_c 14.5184(8)
_cell_measurement_reflns_used 25
_cell_measurement_temperature 294
_cell_measurement_theta_max 39.76
_cell_measurement_theta_min 33.96
_cell_volume 1224.1(2)
_computing_cell_refinement 'Molecular Structure Corp. AFC5 software'
_computing_data_collection 'Molecular Structure Corp. AFC5 software'
_computing_data_reduction 'locally developed software'
_computing_molecular_graphics 'ORTEP (Johnson, 1965) & PLUTO (Motherwell and Clegg)'
_computing_publication_material 'locally developed software'
_computing_structure_refinement 'SHELXL-97 (Sheldrick, 1997)'
_computing_structure_solution 'SHELXS-97 (Sheldrick, 1990)'
_diffrn_measurement_device '4-circle diffractometer'
_diffrn_measurement_device_type 'Rigaku AFC5'
_diffrn_measurement_method 'theta/2theta scans'
_diffrn_radiation_type 'Cu K\a'
_diffrn_radiation_wavelength 1.541838
_diffrn_reflns_av_R_equivalents 0.015
_diffrn_reflns_limit_h_max 14
_diffrn_reflns_limit_h_min 0
_diffrn_reflns_limit_k_max 8
_diffrn_reflns_limit_k_min 0
_diffrn_reflns_limit_l_max 17
_diffrn_reflns_limit_l_min -17
_diffrn_reflns_number 2395
_diffrn_reflns_theta_max 70.14
_diffrn_standards_decay_% 1.1(17)
_diffrn_standards_interval_count 400
_diffrn_standards_number 3
_exptl_absorpt_coefficient_mu 1.07
_exptl_absorpt_correction_type none
_exptl_crystal_colour colorless
_exptl_crystal_density_diffrn 1.426
_exptl_crystal_density_method none
_exptl_crystal_description cylindrical
_exptl_crystal_F_000 540
_exptl_crystal_size_max 0.8
_exptl_crystal_size_mid 0.13
_exptl_crystal_size_min 0.13
_refine_diff_density_max 0.43
_refine_diff_density_min -0.42
_refine_ls_abs_structure_details 'Flack H D (1983), Acta Cryst. A39, 876-881'
_refine_ls_extinction_method none
_refine_ls_goodness_of_fit_gt 1.057
_refine_ls_goodness_of_fit_ref 1.038
_refine_ls_hydrogen_treatment mixed
_refine_ls_number_parameters 331
_refine_ls_number_reflns 2395
_refine_ls_restrained_S_all 1.057
_refine_ls_R_factor_gt 0.076
_refine_ls_shift/su_max 0.02
_refine_ls_structure_factor_coef Fsqd
_refine_ls_weighting_scheme calc
_refine_ls_wR_factor_gt 0.222
_refine_ls_wR_factor_ref 0.257
_reflns_number_gt 1696
_reflns_number_total 2395
_reflns_threshold_expression >2sigma(I)
_cod_data_source_file ja027458g-2_s4.cif
_cod_data_source_block compound_braj099b
_cod_original_cell_volume 1224.1(5)
_cod_original_formula_sum 'C27 H22 F7 N1 O2'
_cod_database_code 4113477

loop_
_symmetry_equiv_pos_site_id
_symmetry_equiv_pos_as_xyz
1 'x, y, z'
2 '-x, y+ 1/2, -z'

loop_
_atom_site_label
_atom_site_type_symbol
_atom_site_fract_x
_atom_site_fract_y
_atom_site_fract_z
_atom_site_U_iso_or_equiv
_atom_site_adp_type
_atom_site_occupancy
_atom_site_symmetry_multiplicity
_atom_site_calc_flag
_atom_site_refinement_flags
_atom_site_disorder_assembly
_atom_site_disorder_group
F14 F 0.9400(7) 0.3803(15) 0.3862(6) 0.149(4) Uani 1 1 d . . .
C23 C 0.4351(7) 1.0138(14) 0.9041(6) 0.075(3) Uani 1 1 d D . .
F24 F 0.4116(17) 1.1844(14) 0.8701(9) 0.084(5) Uiso 0.44(2) 1 d PD A 1
F25 F 0.3694(15) 0.975(3) 0.9680(10) 0.096(6) Uiso 0.44(2) 1 d PD A 1
F26 F 0.5457(12) 1.037(3) 0.9484(12) 0.106(6) Uiso 0.44(2) 1 d PD A 1
F24A F 0.4733(15) 1.1755(14) 0.8842(8) 0.095(4) Uiso 0.56(2) 1 d PD A 2
F25A F 0.3369(9) 1.046(2) 0.9406(9) 0.091(4) Uiso 0.56(2) 1 d PD A 2
F26A F 0.5212(11) 0.960(2) 0.9761(8) 0.104(5) Uiso 0.56(2) 1 d PD A 2
C27 C 0.2117(9) 0.5133(14) 0.7278(8) 0.097(4) Uani 1 1 d D . .
F28 F 0.1366(11) 0.5496(19) 0.7885(11) 0.089(5) Uiso 0.53(3) 1 d PD B 1
F29 F 0.157(2) 0.508(5) 0.6389(12) 0.172(15) Uiso 0.53(3) 1 d PD B 1
F30 F 0.2425(13) 0.3455(16) 0.7276(18) 0.123(6) Uiso 0.53(3) 1 d PD B 1
F28A F 0.1125(10) 0.582(2) 0.7404(16) 0.101(6) Uiso 0.47(3) 1 d PD B 2
F29A F 0.177(2) 0.467(3) 0.6368(10) 0.114(9) Uiso 0.47(3) 1 d PD B 2
F30A F 0.2466(11) 0.3617(17) 0.7782(13) 0.095(5) Uiso 0.47(3) 1 d PD B 2
O1 O 0.5966(5) 0.3397(8) 0.7470(4) 0.0654(15) Uani 1 1 d . . .
O7 O 0.5415(4) 0.3567(8) 0.5953(4) 0.0584(13) Uani 1 1 d . . .
N4 N 0.7449(5) 0.6464(9) 0.7501(3) 0.0441(13) Uani 1 1 d . . .
C2 C 0.5985(6) 0.4220(10) 0.6659(5) 0.0463(15) Uani 1 1 d . . .
C3 C 0.6728(5) 0.5942(9) 0.6587(4) 0.0372(14) Uani 1 1 d . . .
C5 C 0.7672(7) 0.5030(13) 0.8198(5) 0.060(2) Uani 1 1 d . . .
H5A H 0.8090 0.5510 0.8786 0.072 Uiso 1 1 calc R . .
H5B H 0.8157 0.4102 0.7988 0.072 Uiso 1 1 calc R . .
C6 C 0.6544(8) 0.4258(13) 0.8331(5) 0.069(2) Uani 1 1 d . . .
H6A H 0.6678 0.3378 0.8833 0.083 Uiso 1 1 calc R . .
H6B H 0.6043 0.5201 0.8505 0.083 Uiso 1 1 calc R . .
C8 C 0.7446(6) 0.5442(10) 0.5836(5) 0.0469(16) Uani 1 1 d . . .
C9 C 0.8408(7) 0.4264(15) 0.6066(6) 0.073(3) Uani 1 1 d . . .
H9 H 0.8616 0.3863 0.6680 0.087 Uiso 1 1 calc R . .
C10 C 0.9058(8) 0.3680(19) 0.5405(8) 0.094(4) Uani 1 1 d . . .
H10 H 0.9687 0.2890 0.5563 0.113 Uiso 1 1 calc R . .
C11 C 0.8728(10) 0.4325(19) 0.4504(8) 0.093(4) Uani 1 1 d . . .
C12 C 0.7805(10) 0.5436(16) 0.4245(6) 0.078(3) Uani 1 1 d . . .
H12 H 0.7608 0.5827 0.3628 0.094 Uiso 1 1 calc R . .
C13 C 0.7148(7) 0.5994(12) 0.4908(5) 0.058(2) Uani 1 1 d . . .
H13 H 0.6502 0.6745 0.4729 0.070 Uiso 1 1 calc R . .
C15 C 0.5797(6) 0.7458(9) 0.6268(4) 0.0408(14) Uani 1 1 d . . .
H15 H 0.5361 0.7090 0.5655 0.049 Uiso 1 1 calc R . .
C16 C 0.6321(7) 0.9293(11) 0.6129(5) 0.0558(18) Uani 1 1 d . . .
H16A H 0.5701 1.0125 0.5897 0.084 Uiso 1 1 calc R . .
H16B H 0.6843 0.9193 0.5686 0.084 Uiso 1 1 calc R . .
H16C H 0.6751 0.9720 0.6716 0.084 Uiso 1 1 calc R . .
C17 C 0.4890(6) 0.7573(10) 0.6923(5) 0.0465(15) Uani 1 1 d . A .
C18 C 0.5006(6) 0.8785(11) 0.7663(4) 0.0481(16) Uani 1 1 d . . .
H18 H 0.5636 0.9586 0.7760 0.058 Uiso 1 1 calc R A .
C19 C 0.4189(7) 0.8808(12) 0.8257(5) 0.0587(19) Uani 1 1 d D A .
C20 C 0.3263(7) 0.7652(14) 0.8160(7) 0.070(2) Uani 1 1 d . . .
H20 H 0.2745 0.7651 0.8582 0.084 Uiso 1 1 calc R A .
C21 C 0.3119(7) 0.6468(13) 0.7405(7) 0.070(2) Uani 1 1 d D A .
C22 C 0.3914(6) 0.6447(11) 0.6805(6) 0.0555(18) Uani 1 1 d . . .
H22 H 0.3795 0.5650 0.6302 0.067 Uiso 1 1 calc R A .
C31 C 0.8512(6) 0.7505(12) 0.7457(5) 0.0532(18) Uani 1 1 d . . .
H31A H 0.8420 0.8096 0.6852 0.064 Uiso 1 1 calc R . .
H31B H 0.9174 0.6685 0.7504 0.064 Uiso 1 1 calc R . .
C32 C 0.8784(6) 0.8911(11) 0.8217(5) 0.0524(18) Uani 1 1 d . . .
C33 C 0.8102(7) 0.9255(12) 0.8882(5) 0.058(2) Uani 1 1 d . . .
H33 H 0.7403 0.8621 0.8859 0.070 Uiso 1 1 calc R . .
C34 C 0.8422(9) 1.0511(16) 0.9582(6) 0.081(3) Uani 1 1 d . . .
H34 H 0.7954 1.0695 1.0033 0.097 Uiso 1 1 calc R . .
C35 C 0.9447(10) 1.1495(15) 0.9608(8) 0.089(3) Uani 1 1 d . . .
H35 H 0.9669 1.2350 1.0075 0.107 Uiso 1 1 calc R . .
C36 C 1.0118(10) 1.1207(15) 0.8956(7) 0.086(3) Uani 1 1 d . . .
H36 H 1.0800 1.1880 0.8971 0.103 Uiso 1 1 calc R . .
C37 C 0.9810(8) 0.9928(13) 0.8264(6) 0.066(2) Uani 1 1 d . . .
H37 H 1.0292 0.9743 0.7824 0.080 Uiso 1 1 calc R . .

loop_
_atom_site_aniso_label
_atom_site_aniso_U_11
_atom_site_aniso_U_22
_atom_site_aniso_U_33
_atom_site_aniso_U_23
_atom_site_aniso_U_13
_atom_site_aniso_U_12
F14 0.145(6) 0.165(8) 0.165(7) -0.070(7) 0.103(5) -0.005(6)
C23 0.082(6) 0.091(7) 0.059(5) 0.002(5) 0.034(4) 0.003(6)
C27 0.068(6) 0.070(7) 0.164(12) 0.009(8) 0.051(7) 0.008(6)
O1 0.091(4) 0.048(3) 0.055(3) 0.004(3) 0.008(3) -0.012(3)
O7 0.060(3) 0.048(3) 0.062(3) -0.011(3) -0.002(2) -0.006(3)
N4 0.048(3) 0.044(3) 0.035(2) -0.006(2) -0.007(2) 0.003(3)
C2 0.051(3) 0.034(3) 0.052(4) -0.002(3) 0.006(3) 0.008(3)
C3 0.041(3) 0.035(3) 0.032(3) -0.003(2) -0.002(2) 0.002(3)
C5 0.069(5) 0.057(5) 0.048(4) -0.001(4) -0.007(3) 0.016(4)
C6 0.099(6) 0.057(5) 0.048(4) 0.015(4) 0.007(4) 0.003(5)
C8 0.047(3) 0.042(4) 0.049(3) -0.008(3) 0.001(3) -0.003(3)
C9 0.065(5) 0.082(7) 0.067(5) -0.024(5) 0.003(4) 0.018(5)
C10 0.066(5) 0.103(9) 0.115(8) -0.049(8) 0.020(5) 0.018(6)
C11 0.092(7) 0.110(9) 0.092(7) -0.039(7) 0.057(6) -0.011(7)
C12 0.103(7) 0.084(7) 0.053(4) -0.013(5) 0.029(5) -0.005(6)
C13 0.071(5) 0.056(5) 0.050(4) -0.002(4) 0.015(4) 0.000(4)
C15 0.048(3) 0.039(3) 0.033(3) -0.002(3) 0.001(2) 0.005(3)
C16 0.069(4) 0.044(4) 0.054(4) 0.002(3) 0.011(3) 0.008(4)
C17 0.041(3) 0.042(4) 0.054(4) 0.002(3) -0.001(3) 0.007(3)
C18 0.049(3) 0.045(4) 0.049(3) 0.002(3) 0.005(3) 0.002(3)
C19 0.067(4) 0.057(5) 0.055(4) 0.008(4) 0.021(3) 0.008(4)
C20 0.059(5) 0.066(5) 0.092(6) 0.024(5) 0.031(4) 0.014(5)
C21 0.047(4) 0.061(5) 0.101(6) 0.011(5) 0.013(4) 0.001(4)
C22 0.043(3) 0.043(4) 0.078(5) -0.003(4) 0.004(3) 0.007(3)
C31 0.043(3) 0.059(5) 0.055(4) -0.013(4) 0.003(3) -0.008(4)
C32 0.049(3) 0.055(5) 0.046(3) -0.002(3) -0.009(3) 0.006(4)
C33 0.052(4) 0.065(5) 0.052(4) -0.020(4) -0.005(3) 0.004(4)
C34 0.081(6) 0.092(8) 0.061(5) -0.022(5) -0.009(4) 0.014(6)
C35 0.106(8) 0.061(6) 0.081(6) -0.028(5) -0.038(6) 0.009(6)
C36 0.089(7) 0.073(7) 0.084(6) -0.010(6) -0.015(6) -0.025(6)
C37 0.069(5) 0.060(5) 0.064(4) -0.004(4) -0.004(4) -0.007(4)

loop_
_geom_angle_atom_site_label_1
_geom_angle_atom_site_label_2
_geom_angle_atom_site_label_3
_geom_angle
F24A C23 F25 126.9(12)
F24A C23 F26 70.2(12)
F25 C23 F26 107.9(12)
F24A C23 F25A 105.0(11)
F25 C23 F25A 31.3(8)
F26 C23 F25A 125.7(11)
F24A C23 F26A 101.9(11)
F25 C23 F26A 80.2(10)
F26 C23 F26A 33.6(9)
F25A C23 F26A 107.3(9)
F24A C23 F24 30.4(7)
F25 C23 F24 110.5(13)
F26 C23 F24 99.5(13)
F25A C23 F24 81.5(11)
F26A C23 F24 128.0(12)
F24A C23 C19 115.7(7)
F25 C23 C19 112.2(9)
F26 C23 C19 115.6(9)
F25A C23 C19 114.5(8)
F26A C23 C19 111.4(8)
F24 C23 C19 110.4(8)
F28A C27 F30 128.9(13)
F28A C27 F29 82.6(16)
F30 C27 F29 93(2)
F28A C27 F29A 97.3(16)
F30 C27 F29A 77.7(16)
F29 C27 F29A 17(2)
F28A C27 F30A 115.6(12)
F30 C27 F30A 32.1(9)
F29 C27 F30A 122.5(19)
F29A C27 F30A 108.8(15)
F28A C27 F28 32.2(8)
F30 C27 F28 113.4(13)
F29 C27 F28 112.6(16)
F29A C27 F28 124.8(14)
F30A C27 F28 88.7(11)
F28A C27 C21 113.7(10)
F30 C27 C21 115.3(10)
F29 C27 C21 111.1(12)
F29A C27 C21 111.6(10)
F30A C27 C21 109.3(9)
F28 C27 C21 110.6(9)
C2 O1 C6 118.8(6)
C5 N4 C31 111.8(6)
C5 N4 C3 115.5(6)
C31 N4 C3 116.1(5)
O7 C2 O1 118.1(7)
O7 C2 C3 119.6(6)
O1 C2 C3 122.3(6)
N4 C3 C8 114.3(5)
N4 C3 C2 112.5(5)
C8 C3 C2 103.0(5)
N4 C3 C15 108.8(5)
C8 C3 C15 113.3(5)
C2 C3 C15 104.7(5)
N4 C5 C6 109.0(6)
O1 C6 C5 109.9(7)
C13 C8 C9 117.5(7)
C13 C8 C3 123.2(6)
C9 C8 C3 119.2(6)
C10 C9 C8 122.1(9)
C11 C10 C9 117.0(10)
C12 C11 F14 120.0(12)
C12 C11 C10 123.1(8)
F14 C11 C10 116.9(12)
C11 C12 C13 119.5(9)
C12 C13 C8 120.7(8)
C16 C15 C17 111.4(6)
C16 C15 C3 114.5(6)
C17 C15 C3 111.4(5)
C22 C17 C18 116.7(7)
C22 C17 C15 121.2(7)
C18 C17 C15 122.1(6)
C19 C18 C17 120.4(7)
C20 C19 C18 122.5(8)
C20 C19 C23 119.1(7)
C18 C19 C23 118.4(7)
C19 C20 C21 117.5(8)
C22 C21 C20 120.5(8)
C22 C21 C27 119.9(8)
C20 C21 C27 119.5(8)
C21 C22 C17 122.3(8)
N4 C31 C32 113.6(6)
C33 C32 C37 116.9(7)
C33 C32 C31 124.8(7)
C37 C32 C31 118.2(7)
C32 C33 C34 122.1(8)
C33 C34 C35 119.4(9)
C36 C35 C34 119.6(9)
C35 C36 C37 121.1(10)
C36 C37 C32 120.8(9)

loop_
_geom_bond_atom_site_label_1
_geom_bond_atom_site_label_2
_geom_bond_distance
F14 C11 1.371(10)
C23 F24A 1.328(12)
C23 F25 1.330(11)
C23 F26 1.335(12)
C23 F25A 1.356(10)
C23 F26A 1.367(11)
C23 F24 1.368(13)
C23 C19 1.493(13)
C27 F28A 1.295(12)
C27 F30 1.296(13)
C27 F29 1.333(14)
C27 F29A 1.352(14)
C27 F30A 1.363(13)
C27 F28 1.369(11)
C27 C21 1.509(15)
O1 C2 1.331(9)
O1 C6 1.455(10)
O7 C2 1.215(8)
N4 C5 1.459(10)
N4 C31 1.461(9)
N4 C3 1.486(7)
C2 C3 1.553(10)
C3 C8 1.530(9)
C3 C15 1.567(9)
C5 C6 1.467(13)
C8 C13 1.391(10)
C8 C9 1.406(11)
C9 C10 1.389(12)
C10 C11 1.382(17)
C11 C12 1.346(16)
C12 C13 1.391(12)
C15 C16 1.518(11)
C15 C17 1.538(9)
C17 C22 1.388(11)
C17 C18 1.389(10)
C18 C19 1.389(10)
C19 C20 1.359(13)
C20 C21 1.391(14)
C21 C22 1.375(11)
C31 C32 1.510(10)
C32 C33 1.375(10)
C32 C37 1.396(12)
C33 C34 1.380(12)
C34 C35 1.385(16)
C35 C36 1.344(16)
C36 C37 1.382(13)
